data_7238650
loop_
_publ_author_name
'Woolford, Helen'
'Elsegood, Mark R. J.'
'Weaver, George W.'

_publ_section_title
;
 Lithiation of \h6-fluorobenzenetricarbonylchromium(0) and reaction with
 dialkyl disulfides: synthesis of \h6-1,2-bis- and
 1,2,3-tris-alkylsulfanylbenzenetricarbonylchromium(0) complexes
;
_journal_issue 14
_journal_name_full 'RSC Advances'
_journal_page_first 6049
_journal_paper_doi 10.1039/c2ra20592k
_journal_volume 2
_journal_year 2012
_chemical_formula_moiety 'C13 H14 Cr O3 S2'
_chemical_formula_sum 'C13 H14 Cr O3 S2'
_chemical_formula_weight 334.36
_space_group_IT_number 14
_space_group_name_Hall '-P 2yn'
_space_group_name_H-M_alt 'P 1 21/n 1'
_symmetry_cell_setting monoclinic
_symmetry_space_group_name_Hall '-P 2yn'
_symmetry_space_group_name_H-M 'P 1 21/n 1'
_atom_sites_solution_hydrogens geom
_atom_sites_solution_primary heavy
_atom_sites_solution_secondary difmap
_audit_creation_method SHELXL-97
_cell_angle_alpha 90.00
_cell_angle_beta 97.4396(13)
_cell_angle_gamma 90.00
_cell_formula_units_Z 4
_cell_length_a 10.6871(12)
_cell_length_b 7.2672(8)
_cell_length_c 18.787(2)
_cell_measurement_reflns_used 5388
_cell_measurement_temperature 150(2)
_cell_measurement_theta_max 31.04
_cell_measurement_theta_min 2.84
_cell_volume 1446.8(3)
_computing_cell_refinement 'Bruker SAINT'
_computing_data_collection 'Bruker APEX II'
_computing_data_reduction 'Bruker SAINT'
_computing_molecular_graphics 'Bruker SHELXTL'
_computing_publication_material 'Bruker SHELXTL and local programs'
_computing_structure_refinement 'Bruker SHELXTL'
_computing_structure_solution 'Bruker SHELXTL'
_diffrn_ambient_temperature 150(2)
_diffrn_measured_fraction_theta_full 0.941
_diffrn_measured_fraction_theta_max 0.884
_diffrn_measurement_device_type 'Bruker APEX II CCD diffractometer'
_diffrn_measurement_method '\w rotation with narrow frames'
_diffrn_radiation_monochromator 'silicon 111'
_diffrn_radiation_source 'Daresbury SRS station 9.8'
_diffrn_radiation_type synchrotron
_diffrn_radiation_wavelength 0.6719
_diffrn_reflns_av_R_equivalents 0.0589
_diffrn_reflns_av_sigmaI/netI 0.0586
_diffrn_reflns_limit_h_max 16
_diffrn_reflns_limit_h_min -16
_diffrn_reflns_limit_k_max 11
_diffrn_reflns_limit_k_min -11
_diffrn_reflns_limit_l_max 28
_diffrn_reflns_limit_l_min -28
_diffrn_reflns_number 16190
_diffrn_reflns_theta_full 30.00
_diffrn_reflns_theta_max 31.18
_diffrn_reflns_theta_min 2.84
_diffrn_standards_decay_% 4
_diffrn_standards_number 0
_exptl_absorpt_coefficient_mu 1.078
_exptl_absorpt_correction_T_max 0.958
_exptl_absorpt_correction_T_min 0.805
_exptl_absorpt_correction_type multi-scan
_exptl_absorpt_process_details 'SADABS v2.10, Sheldrick, G.M., (2003)'
_exptl_crystal_colour yellow
_exptl_crystal_density_diffrn 1.535
_exptl_crystal_density_method 'not measured'
_exptl_crystal_description plate
_exptl_crystal_F_000 688
_exptl_crystal_size_max 0.21
_exptl_crystal_size_mid 0.09
_exptl_crystal_size_min 0.04
_refine_diff_density_max 0.426
_refine_diff_density_min -0.455
_refine_diff_density_rms 0.071
_refine_ls_extinction_coef 0.092(14)
_refine_ls_extinction_expression Fc^*^=kFc[1+0.001xFc^2^\l^3^/sin(2\q)]^-1/4^
_refine_ls_extinction_method SHELXL
_refine_ls_goodness_of_fit_ref 1.045
_refine_ls_hydrogen_treatment constr
_refine_ls_matrix_type full
_refine_ls_number_parameters 175
_refine_ls_number_reflns 4899
_refine_ls_number_restraints 0
_refine_ls_restrained_S_all 1.045
_refine_ls_R_factor_all 0.0386
_refine_ls_R_factor_gt 0.0372
_refine_ls_shift/su_max 0.003
_refine_ls_shift/su_mean 0.000
_refine_ls_structure_factor_coef Fsqd
_refine_ls_weighting_details 'calc w=1/[\s^2^(Fo^2^)+(0.0568P)^2^+0.2541P] where P=(Fo^2^+2Fc^2^)/3'
_refine_ls_weighting_scheme calc
_refine_ls_wR_factor_gt 0.1041
_refine_ls_wR_factor_ref 0.1058
_reflns_number_gt 4581
_reflns_number_total 4899
_reflns_threshold_expression I>2\s(I)
_cod_data_source_file c2ra20592k.txt
_cod_data_source_block 10b
_cod_original_sg_symbol_H-M P2(1)/n
_cod_database_code 7238650

loop_
_symmetry_equiv_pos_as_xyz
'x, y, z'
'-x+1/2, y+1/2, -z+1/2'
'-x, -y, -z'
'x-1/2, -y-1/2, z-1/2'

loop_
_atom_site_label
_atom_site_type_symbol
_atom_site_fract_x
_atom_site_fract_y
_atom_site_fract_z
_atom_site_U_iso_or_equiv
_atom_site_adp_type
_atom_site_occupancy
_atom_site_symmetry_multiplicity
_atom_site_calc_flag
_atom_site_refinement_flags
Cr1 Cr 0.396921(15) 0.25981(2) 0.627108(9) 0.01775(9) Uani 1 1 d .
C1 C 0.47281(9) 0.19870(15) 0.74016(5) 0.01959(18) Uani 1 1 d .
C2 C 0.57888(9) 0.20644(15) 0.70102(5) 0.01878(18) Uani 1 1 d .
C3 C 0.59414(10) 0.36182(15) 0.65781(6) 0.02177(19) Uani 1 1 d .
H3 H 0.6619 0.3659 0.6297 0.026 Uiso 1 1 calc R
C4 C 0.50923(12) 0.51115(15) 0.65614(7) 0.0246(2) Uani 1 1 d .
H4 H 0.5209 0.6151 0.6270 0.030 Uiso 1 1 calc R
C5 C 0.40797(12) 0.50839(15) 0.69680(7) 0.0253(2) Uani 1 1 d .
H5 H 0.3535 0.6116 0.6971 0.030 Uiso 1 1 calc R
C6 C 0.38852(10) 0.34989(16) 0.73716(6) 0.0227(2) Uani 1 1 d .
H6 H 0.3176 0.3443 0.7628 0.027 Uiso 1 1 calc R
S1 S 0.44444(3) -0.00030(4) 0.789759(15) 0.02400(9) Uani 1 1 d .
C7 C 0.53220(13) 0.05525(19) 0.87705(7) 0.0303(2) Uani 1 1 d .
H7A H 0.5512 -0.0605 0.9041 0.036 Uiso 1 1 calc R
H7B H 0.6136 0.1121 0.8694 0.036 Uiso 1 1 calc R
C8 C 0.46373(19) 0.1837(2) 0.92188(8) 0.0442(3) Uani 1 1 d .
H8A H 0.3844 0.1267 0.9313 0.066 Uiso 1 1 calc R
H8B H 0.4456 0.2996 0.8959 0.066 Uiso 1 1 calc R
H8C H 0.5167 0.2081 0.9675 0.066 Uiso 1 1 calc R
S2 S 0.68381(3) 0.01951(4) 0.710748(17) 0.02571(9) Uani 1 1 d .
C9 C 0.81039(10) 0.08766(18) 0.66075(6) 0.0264(2) Uani 1 1 d .
H9A H 0.8289 0.2196 0.6701 0.032 Uiso 1 1 calc R
H9B H 0.8871 0.0173 0.6792 0.032 Uiso 1 1 calc R
C10 C 0.78362(14) 0.0589(2) 0.58031(7) 0.0352(3) Uani 1 1 d .
H10A H 0.7146 0.1400 0.5604 0.053 Uiso 1 1 calc R
H10B H 0.7595 -0.0696 0.5703 0.053 Uiso 1 1 calc R
H10C H 0.8595 0.0876 0.5582 0.053 Uiso 1 1 calc R
C11 C 0.35851(12) 0.36008(17) 0.53671(6) 0.0272(2) Uani 1 1 d .
O11 O 0.33087(12) 0.42292(18) 0.48048(6) 0.0444(3) Uani 1 1 d .
C12 C 0.22972(11) 0.19587(17) 0.62126(6) 0.0258(2) Uani 1 1 d .
O12 O 0.12464(10) 0.15337(16) 0.61592(7) 0.0420(3) Uani 1 1 d .
C13 C 0.42455(13) 0.03369(17) 0.58686(7) 0.0288(2) Uani 1 1 d .
O13 O 0.44045(13) -0.10896(15) 0.56297(6) 0.0473(3) Uani 1 1 d .

loop_
_atom_site_aniso_label
_atom_site_aniso_U_11
_atom_site_aniso_U_22
_atom_site_aniso_U_33
_atom_site_aniso_U_23
_atom_site_aniso_U_13
_atom_site_aniso_U_12
Cr1 0.01732(12) 0.01759(11) 0.01733(11) 0.00090(5) -0.00157(7) 0.00156(5)
C1 0.0180(4) 0.0224(4) 0.0177(4) 0.0014(3) -0.0003(3) -0.0013(3)
C2 0.0159(4) 0.0206(4) 0.0188(4) 0.0028(3) -0.0013(3) -0.0006(3)
C3 0.0190(4) 0.0221(4) 0.0233(4) 0.0040(3) -0.0006(3) -0.0017(3)
C4 0.0260(5) 0.0188(4) 0.0277(5) 0.0023(4) -0.0018(4) -0.0014(3)
C5 0.0266(5) 0.0206(5) 0.0273(5) -0.0039(4) -0.0019(4) 0.0033(4)
C6 0.0206(4) 0.0262(5) 0.0209(4) -0.0026(4) 0.0006(3) 0.0011(4)
S1 0.02376(15) 0.02599(15) 0.02185(15) 0.00434(9) 0.00146(10) -0.00516(9)
C7 0.0332(6) 0.0347(6) 0.0217(5) 0.0046(4) -0.0016(4) -0.0014(5)
C8 0.0601(10) 0.0446(8) 0.0284(6) -0.0034(6) 0.0075(6) 0.0013(7)
S2 0.02025(14) 0.02775(15) 0.02886(16) 0.00952(10) 0.00213(10) 0.00622(9)
C9 0.0182(4) 0.0340(6) 0.0266(5) 0.0009(4) 0.0014(4) 0.0025(4)
C10 0.0360(6) 0.0422(7) 0.0273(6) -0.0027(5) 0.0045(5) 0.0024(5)
C11 0.0288(5) 0.0278(5) 0.0236(5) 0.0038(4) -0.0021(4) -0.0008(4)
O11 0.0549(7) 0.0477(6) 0.0276(5) 0.0142(4) -0.0059(4) -0.0028(5)
C12 0.0244(5) 0.0261(5) 0.0262(5) -0.0030(4) 0.0004(4) -0.0015(4)
O12 0.0254(4) 0.0449(6) 0.0552(7) -0.0125(5) 0.0038(4) -0.0091(4)
C13 0.0323(6) 0.0257(5) 0.0254(5) -0.0015(4) -0.0079(4) 0.0066(4)
O13 0.0672(8) 0.0303(5) 0.0390(6) -0.0096(4) -0.0139(5) 0.0175(5)

loop_
_atom_type_symbol
_atom_type_description
_atom_type_scat_dispersion_real
_atom_type_scat_dispersion_imag
_atom_type_scat_source
C C 0.0033 0.0016 'International Tables Vol C Tables 4.2.6.8 and 6.1.1.4'
H H 0.0000 0.0000 'International Tables Vol C Tables 4.2.6.8 and 6.1.1.4'
O O 0.0106 0.0060 'International Tables Vol C Tables 4.2.6.8 and 6.1.1.4'
S S 0.1246 0.1234 'International Tables Vol C Tables 4.2.6.8 and 6.1.1.4'
Cr Cr 0.3209 0.6236 'International Tables Vol C Tables 4.2.6.8 and 6.1.1.4'

loop_
_geom_angle_atom_site_label_1
_geom_angle_atom_site_label_2
_geom_angle_atom_site_label_3
_geom_angle
C12 Cr1 C11 86.90(5)
C12 Cr1 C13 87.50(6)
C11 Cr1 C13 90.16(6)
C12 Cr1 C6 88.48(5)
C11 Cr1 C6 136.25(5)
C13 Cr1 C6 133.06(5)
C12 Cr1 C4 135.71(5)
C11 Cr1 C4 87.12(5)
C13 Cr1 C4 136.36(6)
C6 Cr1 C4 66.84(5)
C12 Cr1 C1 103.83(5)
C11 Cr1 C1 166.12(5)
C13 Cr1 C1 98.96(5)
C6 Cr1 C1 37.57(4)
C4 Cr1 C1 79.05(4)
C12 Cr1 C5 102.58(5)
C11 Cr1 C5 102.10(5)
C13 Cr1 C5 164.42(5)
C6 Cr1 C5 37.28(4)
C4 Cr1 C5 36.85(5)
C1 Cr1 C5 67.30(4)
C12 Cr1 C3 167.44(5)
C11 Cr1 C3 101.32(5)
C13 Cr1 C3 101.82(5)
C6 Cr1 C3 79.01(4)
C4 Cr1 C3 36.98(4)
C1 Cr1 C3 66.68(4)
C5 Cr1 C3 66.61(4)
C12 Cr1 C2 137.98(5)
C11 Cr1 C2 134.50(5)
C13 Cr1 C2 85.92(5)
C6 Cr1 C2 66.98(4)
C4 Cr1 C2 66.21(4)
C1 Cr1 C2 37.12(4)
C5 Cr1 C2 78.63(4)
C3 Cr1 C2 36.49(4)
C6 C1 C2 119.42(10)
C6 C1 S1 120.24(8)
C2 C1 S1 120.31(8)
C6 C1 Cr1 69.82(6)
C2 C1 Cr1 73.48(6)
S1 C1 Cr1 127.02(6)
C3 C2 C1 119.03(10)
C3 C2 S2 123.96(8)
C1 C2 S2 117.01(8)
C3 C2 Cr1 70.47(6)
C1 C2 Cr1 69.40(6)
S2 C2 Cr1 132.87(6)
C2 C3 C4 120.36(10)
C2 C3 Cr1 73.04(6)
C4 C3 Cr1 70.60(6)
C5 C4 C3 121.02(10)
C5 C4 Cr1 71.98(7)
C3 C4 Cr1 72.42(6)
C4 C5 C6 118.85(10)
C4 C5 Cr1 71.17(7)
C6 C5 Cr1 69.68(6)
C5 C6 C1 121.18(10)
C5 C6 Cr1 73.04(7)
C1 C6 Cr1 72.61(6)
C1 S1 C7 100.92(6)
C8 C7 S1 114.11(11)
C2 S2 C9 104.12(5)
C10 C9 S2 114.94(9)
O11 C11 Cr1 178.03(12)
O12 C12 Cr1 178.25(12)
O13 C13 Cr1 178.47(14)

loop_
_geom_bond_atom_site_label_1
_geom_bond_atom_site_label_2
_geom_bond_distance
Cr1 C12 1.8357(12)
Cr1 C11 1.8448(12)
Cr1 C13 1.8486(13)
Cr1 C6 2.1816(11)
Cr1 C4 2.2147(11)
Cr1 C1 2.2180(10)
Cr1 C5 2.2252(11)
Cr1 C3 2.2383(11)
Cr1 C2 2.2717(10)
C1 C6 1.4173(15)
C1 C2 1.4300(14)
C1 S1 1.7677(11)
C2 C3 1.4124(15)
C2 S2 1.7560(11)
C3 C4 1.4124(16)
C4 C5 1.4034(18)
C5 C6 1.4091(17)
S1 C7 1.8257(13)
C7 C8 1.509(2)
S2 C9 1.8128(12)
C9 C10 1.5159(18)
C11 O11 1.1536(15)
C12 O12 1.1565(15)
C13 O13 1.1509(16)

loop_
_geom_torsion_atom_site_label_1
_geom_torsion_atom_site_label_2
_geom_torsion_atom_site_label_3
_geom_torsion_atom_site_label_4
_geom_torsion
C12 Cr1 C1 C6 -68.61(7)
C11 Cr1 C1 C6 71.2(2)
C13 Cr1 C1 C6 -158.22(7)
C4 Cr1 C1 C6 66.08(7)
C5 Cr1 C1 C6 29.45(7)
C3 Cr1 C1 C6 102.69(7)
C2 Cr1 C1 C6 130.91(9)
C12 Cr1 C1 C2 160.49(7)
C11 Cr1 C1 C2 -59.7(2)
C13 Cr1 C1 C2 70.87(7)
C6 Cr1 C1 C2 -130.91(9)
C4 Cr1 C1 C2 -64.83(7)
C5 Cr1 C1 C2 -101.46(7)
C3 Cr1 C1 C2 -28.21(6)
C12 Cr1 C1 S1 44.65(8)
C11 Cr1 C1 S1 -175.50(18)
C13 Cr1 C1 S1 -44.96(8)
C6 Cr1 C1 S1 113.26(10)
C4 Cr1 C1 S1 179.34(8)
C5 Cr1 C1 S1 142.71(8)
C3 Cr1 C1 S1 -144.05(8)
C2 Cr1 C1 S1 -115.83(10)
C6 C1 C2 C3 -2.63(15)
S1 C1 C2 C3 175.55(8)
Cr1 C1 C2 C3 51.90(9)
C6 C1 C2 S2 176.85(8)
S1 C1 C2 S2 -4.97(12)
Cr1 C1 C2 S2 -128.62(7)
C6 C1 C2 Cr1 -54.53(9)
S1 C1 C2 Cr1 123.65(8)
C12 Cr1 C2 C3 -162.09(8)
C11 Cr1 C2 C3 30.01(10)
C13 Cr1 C2 C3 116.22(8)
C6 Cr1 C2 C3 -103.06(7)
C4 Cr1 C2 C3 -29.31(7)
C1 Cr1 C2 C3 -133.11(10)
C5 Cr1 C2 C3 -65.85(7)
C12 Cr1 C2 C1 -28.99(10)
C11 Cr1 C2 C1 163.12(8)
C13 Cr1 C2 C1 -110.67(8)
C6 Cr1 C2 C1 30.05(6)
C4 Cr1 C2 C1 103.80(7)
C5 Cr1 C2 C1 67.26(7)
C3 Cr1 C2 C1 133.11(10)
C12 Cr1 C2 S2 79.26(10)
C11 Cr1 C2 S2 -88.64(9)
C13 Cr1 C2 S2 -2.43(8)
C6 Cr1 C2 S2 138.29(9)
C4 Cr1 C2 S2 -147.95(9)
C1 Cr1 C2 S2 108.24(10)
C5 Cr1 C2 S2 175.50(8)
C3 Cr1 C2 S2 -118.65(11)
C1 C2 C3 C4 3.08(16)
S2 C2 C3 C4 -176.37(9)
Cr1 C2 C3 C4 54.48(9)
C1 C2 C3 Cr1 -51.40(9)
S2 C2 C3 Cr1 129.15(8)
C12 Cr1 C3 C2 71.2(2)
C11 Cr1 C3 C2 -158.67(7)
C13 Cr1 C3 C2 -66.10(8)
C6 Cr1 C3 C2 65.97(7)
C4 Cr1 C3 C2 131.88(10)
C1 Cr1 C3 C2 28.67(6)
C5 Cr1 C3 C2 102.92(7)
C12 Cr1 C3 C4 -60.7(2)
C11 Cr1 C3 C4 69.45(8)
C13 Cr1 C3 C4 162.03(8)
C6 Cr1 C3 C4 -65.91(7)
C1 Cr1 C3 C4 -103.21(7)
C5 Cr1 C3 C4 -28.95(7)
C2 Cr1 C3 C4 -131.88(10)
C2 C3 C4 C5 -0.32(17)
Cr1 C3 C4 C5 55.30(10)
C2 C3 C4 Cr1 -55.63(9)
C12 Cr1 C4 C5 32.05(10)
C11 Cr1 C4 C5 114.64(8)
C13 Cr1 C4 C5 -158.15(8)
C6 Cr1 C4 C5 -29.28(7)
C1 Cr1 C4 C5 -66.60(7)
C3 Cr1 C4 C5 -132.19(10)
C2 Cr1 C4 C5 -103.25(8)
C12 Cr1 C4 C3 164.24(7)
C11 Cr1 C4 C3 -113.17(8)
C13 Cr1 C4 C3 -25.95(10)
C6 Cr1 C4 C3 102.91(7)
C1 Cr1 C4 C3 65.59(7)
C5 Cr1 C4 C3 132.19(10)
C2 Cr1 C4 C3 28.94(6)
C3 C4 C5 C6 -2.87(17)
Cr1 C4 C5 C6 52.64(10)
C3 C4 C5 Cr1 -55.51(10)
C12 Cr1 C5 C4 -157.69(7)
C11 Cr1 C5 C4 -68.19(8)
C13 Cr1 C5 C4 73.0(2)
C6 Cr1 C5 C4 132.07(10)
C1 Cr1 C5 C4 102.40(7)
C3 Cr1 C5 C4 29.05(7)
C2 Cr1 C5 C4 65.29(7)
C12 Cr1 C5 C6 70.25(8)
C11 Cr1 C5 C6 159.74(7)
C13 Cr1 C5 C6 -59.1(2)
C4 Cr1 C5 C6 -132.07(10)
C1 Cr1 C5 C6 -29.67(6)
C3 Cr1 C5 C6 -103.02(7)
C2 Cr1 C5 C6 -66.77(7)
C4 C5 C6 C1 3.30(17)
Cr1 C5 C6 C1 56.65(10)
C4 C5 C6 Cr1 -53.34(10)
C2 C1 C6 C5 -0.56(16)
S1 C1 C6 C5 -178.74(8)
Cr1 C1 C6 C5 -56.85(10)
C2 C1 C6 Cr1 56.29(9)
S1 C1 C6 Cr1 -121.89(8)
C12 Cr1 C6 C5 -113.24(8)
C11 Cr1 C6 C5 -29.31(10)
C13 Cr1 C6 C5 161.62(8)
C4 Cr1 C6 C5 28.96(7)
C1 Cr1 C6 C5 131.51(10)
C3 Cr1 C6 C5 65.64(7)
C2 Cr1 C6 C5 101.80(7)
C12 Cr1 C6 C1 115.26(7)
C11 Cr1 C6 C1 -160.82(7)
C13 Cr1 C6 C1 30.11(10)
C4 Cr1 C6 C1 -102.55(7)
C5 Cr1 C6 C1 -131.51(10)
C3 Cr1 C6 C1 -65.87(6)
C2 Cr1 C6 C1 -29.71(6)
C6 C1 S1 C7 -91.27(10)
C2 C1 S1 C7 90.57(9)
Cr1 C1 S1 C7 -177.81(7)
C1 S1 C7 C8 79.68(12)
C3 C2 S2 C9 4.41(11)
C1 C2 S2 C9 -175.04(8)
Cr1 C2 S2 C9 98.72(8)
C2 S2 C9 C10 -81.13(11)
